data_4328119
loop_
_publ_author_name
'Wen-Qin Mu'
'Qin-Yu Zhu'
'Li-Sheng You'
'Xu Zhang'
'Wen Luo'
'Guo-Qing Bian'
'Jie Dai'

_publ_section_title
;
 Ionic Crystals of {[Ni(phen)3]2Ge4S10}.xSol, Showing Solid-State
 Solvatochromism and Rapid Solvent-Induced Recrystallization
;
_journal_name_full 'Inorganic Chemistry'
_journal_page_first 1330
_journal_page_last 1335
_journal_paper_doi 10.1021/ic2014682
_journal_volume 51
_journal_year 2012
_chemical_formula_sum 'C72 H95 Ge4 N12 Ni2 O23.5 S10'
_chemical_formula_weight 2232.98
_chemical_name_systematic
; 
 ? 
;
_space_group_IT_number 15
_symmetry_cell_setting monoclinic
_symmetry_space_group_name_Hall '-C 2yc'
_symmetry_space_group_name_H-M 'C 1 2/c 1'
_atom_sites_solution_hydrogens geom
_atom_sites_solution_primary direct
_atom_sites_solution_secondary difmap
_audit_creation_method SHELXL-97
_cell_angle_alpha 90.00
_cell_angle_beta 95.380(2)
_cell_angle_gamma 90.00
_cell_formula_units_Z 8
_cell_length_a 50.563(4)
_cell_length_b 14.6406(11)
_cell_length_c 25.0692(19)
_cell_measurement_reflns_used 39595
_cell_measurement_temperature 193(2)
_cell_measurement_theta_max 27.5
_cell_measurement_theta_min 3.0
_cell_volume 18476(2)
_computing_structure_refinement 'SHELXL-97 (Sheldrick, 1997)'
_computing_structure_solution 'SHELXS-97 (Sheldrick, 1990)'
_diffrn_ambient_temperature 193(2)
_diffrn_detector_area_resol_mean 14.63
_diffrn_measured_fraction_theta_full 0.995
_diffrn_measured_fraction_theta_max 0.995
_diffrn_measurement_device_type 'Rigaku Saturn'
_diffrn_measurement_method \w
_diffrn_radiation_monochromator graphite
_diffrn_radiation_source 'fine-focus sealed tube'
_diffrn_radiation_type MoK\a
_diffrn_radiation_wavelength 0.71075
_diffrn_reflns_av_R_equivalents 0.0738
_diffrn_reflns_av_sigmaI/netI 0.0916
_diffrn_reflns_limit_h_max 58
_diffrn_reflns_limit_h_min -60
_diffrn_reflns_limit_k_max 17
_diffrn_reflns_limit_k_min -16
_diffrn_reflns_limit_l_max 21
_diffrn_reflns_limit_l_min -29
_diffrn_reflns_number 45614
_diffrn_reflns_theta_full 25.00
_diffrn_reflns_theta_max 25.00
_diffrn_reflns_theta_min 3.03
_exptl_absorpt_coefficient_mu 1.986
_exptl_absorpt_correction_T_max 0.772
_exptl_absorpt_correction_T_min 0.627
_exptl_absorpt_correction_type multi-scan
_exptl_absorpt_process_details 'Jacobson, R. (1998) Private communication '
_exptl_crystal_colour Red
_exptl_crystal_density_diffrn 1.605
_exptl_crystal_description Prism
_exptl_crystal_F_000 9144
_exptl_crystal_size_max 0.30
_exptl_crystal_size_mid 0.20
_exptl_crystal_size_min 0.13
_refine_diff_density_max 0.795
_refine_diff_density_min -0.826
_refine_diff_density_rms 0.097
_refine_ls_extinction_method none
_refine_ls_goodness_of_fit_ref 1.161
_refine_ls_hydrogen_treatment constr
_refine_ls_matrix_type full
_refine_ls_number_parameters 1104
_refine_ls_number_reflns 16194
_refine_ls_number_restraints 0
_refine_ls_restrained_S_all 1.161
_refine_ls_R_factor_all 0.1234
_refine_ls_R_factor_gt 0.0972
_refine_ls_shift/su_max 0.000
_refine_ls_shift/su_mean 0.000
_refine_ls_structure_factor_coef Fsqd
_refine_ls_weighting_details 'calc w=1/[\s^2^(Fo^2^)+(0.0006P)^2^+212.8748P] where P=(Fo^2^+2Fc^2^)/3'
_refine_ls_weighting_scheme calc
_refine_ls_wR_factor_gt 0.1470
_refine_ls_wR_factor_ref 0.1582
_reflns_number_gt 12715
_reflns_number_total 16194
_reflns_threshold_expression >2sigma(I)
_cod_data_source_file ic2014682_si_002_2.cif
_cod_data_source_block 2
_cod_depositor_comments
;

2021-04-14
Z value and formula fixed to values more according to usual
chemical conventions.                 miguel
;
_cod_original_formula_sum 'C144 H190 Ge8 N24 Ni4 O47 S20'
_cod_original_formula_weight 4465.96
_cod_original_formula_units_Z 4
_cod_original_sg_symbol_Hall '-C 2yc '
_cod_original_sg_symbol_H-M 'C 2/c '
_cod_database_code 4328119

loop_
_symmetry_equiv_pos_as_xyz
'x, y, z'
'-x, y, -z+1/2'
'x+1/2, y+1/2, z'
'-x+1/2, y+1/2, -z+1/2'
'-x, -y, -z'
'x, -y, z-1/2'
'-x+1/2, -y+1/2, -z'
'x+1/2, -y+1/2, z-1/2'

loop_
_atom_site_label
_atom_site_type_symbol
_atom_site_fract_x
_atom_site_fract_y
_atom_site_fract_z
_atom_site_U_iso_or_equiv
_atom_site_adp_type
_atom_site_occupancy
_atom_site_symmetry_multiplicity
_atom_site_calc_flag
_atom_site_refinement_flags
Ge1 Ge 0.10572(2) -0.15704(6) 0.47685(4) 0.0476(3) Uani 1 1 d .
Ge2 Ge 0.11185(2) -0.03944(6) 0.35264(4) 0.0516(3) Uani 1 1 d .
Ge3 Ge 0.16923(2) -0.14576(6) 0.42238(4) 0.0489(3) Uani 1 1 d .
Ge4 Ge 0.141173(17) 0.05815(6) 0.47607(3) 0.0389(2) Uani 1 1 d .
Ni1 Ni 0.05510(2) 0.47463(7) 0.66477(4) 0.0413(3) Uani 1 1 d .
Ni2 Ni 0.22553(2) 0.37467(7) 0.23051(4) 0.0387(3) Uani 1 1 d .
S1 S 0.07978(5) -0.23902(18) 0.51852(10) 0.0653(8) Uani 1 1 d .
S2 S 0.08492(5) -0.12648(17) 0.39605(9) 0.0590(7) Uani 1 1 d .
S3 S 0.14267(5) -0.23536(15) 0.46594(9) 0.0522(6) Uani 1 1 d .
S4 S 0.11522(4) -0.02778(16) 0.52335(8) 0.0469(6) Uani 1 1 d .
S5 S 0.09139(7) -0.00643(18) 0.27700(10) 0.0797(9) Uani 1 1 d .
S6 S 0.15025(6) -0.10954(15) 0.34090(9) 0.0578(7) Uani 1 1 d .
S7 S 0.11987(5) 0.09165(15) 0.39640(9) 0.0508(6) Uani 1 1 d .
S8 S 0.20466(6) -0.22077(18) 0.41464(11) 0.0732(8) Uani 1 1 d .
S9 S 0.17901(4) -0.01708(14) 0.46791(9) 0.0457(5) Uani 1 1 d .
S10 S 0.15081(4) 0.18449(15) 0.51446(10) 0.0491(6) Uani 1 1 d .
N1 N 0.04891(15) 0.5413(5) 0.7360(3) 0.056(2) Uani 1 1 d .
N2 N 0.07644(13) 0.3896(5) 0.7207(3) 0.0431(17) Uani 1 1 d .
N3 N 0.08794(13) 0.5572(5) 0.6518(3) 0.0468(18) Uani 1 1 d .
N4 N 0.06936(13) 0.4081(5) 0.5989(3) 0.0476(18) Uani 1 1 d .
N5 N 0.03027(13) 0.5593(5) 0.6149(3) 0.0456(18) Uani 1 1 d .
N6 N 0.02021(14) 0.3982(5) 0.6583(3) 0.0495(19) Uani 1 1 d .
N7 N 0.26350(13) 0.3218(4) 0.2451(3) 0.0394(16) Uani 1 1 d .
N8 N 0.23944(13) 0.4511(4) 0.2980(3) 0.0407(16) Uani 1 1 d .
N9 N 0.23635(13) 0.4677(5) 0.1746(3) 0.0450(17) Uani 1 1 d .
N10 N 0.19064(13) 0.4504(5) 0.2183(3) 0.0454(18) Uani 1 1 d .
N11 N 0.21085(13) 0.2846(5) 0.1697(3) 0.0431(17) Uani 1 1 d .
N12 N 0.20840(14) 0.2752(5) 0.2754(3) 0.0453(18) Uani 1 1 d .
C1 C 0.0347(2) 0.6156(8) 0.7442(5) 0.083(4) Uani 1 1 d .
H1 H 0.0236 0.6398 0.7154 0.099 Uiso 1 1 calc R
C2 C 0.0356(3) 0.6592(9) 0.7942(5) 0.106(5) Uani 1 1 d .
H2 H 0.0249 0.7108 0.7987 0.127 Uiso 1 1 calc R
C3 C 0.0515(3) 0.6274(9) 0.8353(5) 0.098(4) Uani 1 1 d .
H3 H 0.0527 0.6586 0.8682 0.117 Uiso 1 1 calc R
C4 C 0.0666(2) 0.5482(8) 0.8302(4) 0.072(3) Uani 1 1 d .
C5 C 0.06439(18) 0.5068(6) 0.7795(4) 0.051(2) Uani 1 1 d .
C6 C 0.08872(17) 0.3107(6) 0.7125(4) 0.050(2) Uani 1 1 d .
H6 H 0.0864 0.2835 0.6784 0.060 Uiso 1 1 calc R
C7 C 0.10495(19) 0.2673(7) 0.7531(4) 0.063(3) Uani 1 1 d .
H7 H 0.1138 0.2129 0.7459 0.075 Uiso 1 1 calc R
C8 C 0.1078(2) 0.3040(7) 0.8027(5) 0.069(3) Uani 1 1 d .
H8 H 0.1184 0.2745 0.8303 0.082 Uiso 1 1 calc R
C9 C 0.09497(19) 0.3857(7) 0.8132(4) 0.057(3) Uani 1 1 d .
C10 C 0.07904(17) 0.4249(6) 0.7708(4) 0.048(2) Uani 1 1 d .
C11 C 0.0842(2) 0.5074(9) 0.8715(4) 0.083(4) Uani 1 1 d .
H11 H 0.0864 0.5351 0.9055 0.100 Uiso 1 1 calc R
C12 C 0.0977(2) 0.4305(9) 0.8630(4) 0.077(3) Uani 1 1 d .
H12 H 0.1092 0.4061 0.8910 0.093 Uiso 1 1 calc R
C13 C 0.0974(2) 0.6298(6) 0.6798(4) 0.063(3) Uani 1 1 d .
H13 H 0.0898 0.6463 0.7113 0.075 Uiso 1 1 calc R
C14 C 0.1187(3) 0.6822(8) 0.6628(6) 0.095(5) Uani 1 1 d .
H14 H 0.1250 0.7338 0.6824 0.114 Uiso 1 1 calc R
C15 C 0.1296(3) 0.6567(10) 0.6183(6) 0.102(5) Uani 1 1 d .
H15 H 0.1431 0.6932 0.6061 0.123 Uiso 1 1 calc R
C16 C 0.12171(19) 0.5787(8) 0.5895(4) 0.069(3) Uani 1 1 d .
C17 C 0.10025(17) 0.5314(6) 0.6080(4) 0.049(2) Uani 1 1 d .
C18 C 0.06115(18) 0.3328(7) 0.5734(4) 0.060(3) Uani 1 1 d .
H18 H 0.0467 0.3011 0.5857 0.072 Uiso 1 1 calc R
C19 C 0.0728(2) 0.2978(8) 0.5292(4) 0.072(3) Uani 1 1 d .
H19 H 0.0664 0.2434 0.5127 0.087 Uiso 1 1 calc R
C20 C 0.0933(2) 0.3433(9) 0.5105(4) 0.076(3) Uani 1 1 d .
H20 H 0.1010 0.3206 0.4805 0.091 Uiso 1 1 calc R
C21 C 0.10290(19) 0.4222(8) 0.5348(4) 0.062(3) Uani 1 1 d .
C22 C 0.09034(16) 0.4526(7) 0.5792(4) 0.051(2) Uani 1 1 d .
C23 C 0.1333(2) 0.5482(11) 0.5426(6) 0.098(5) Uani 1 1 d .
H23 H 0.1473 0.5814 0.5296 0.118 Uiso 1 1 calc R
C24 C 0.1245(2) 0.4742(11) 0.5178(5) 0.087(4) Uani 1 1 d .
H24 H 0.1326 0.4544 0.4876 0.104 Uiso 1 1 calc R
C25 C 0.03487(18) 0.6423(6) 0.5958(4) 0.057(3) Uani 1 1 d .
H25 H 0.0508 0.6723 0.6077 0.068 Uiso 1 1 calc R
C26 C 0.01705(19) 0.6856(8) 0.5589(4) 0.075(3) Uani 1 1 d .
H26 H 0.0206 0.7452 0.5474 0.090 Uiso 1 1 calc R
C27 C -0.0056(2) 0.6421(8) 0.5392(4) 0.074(3) Uani 1 1 d .
H27 H -0.0175 0.6712 0.5137 0.089 Uiso 1 1 calc R
C28 C -0.01095(18) 0.5548(7) 0.5567(3) 0.056(3) Uani 1 1 d .
C29 C 0.00726(16) 0.5170(6) 0.5965(3) 0.045(2) Uani 1 1 d .
C30 C 0.0149(2) 0.3191(7) 0.6819(4) 0.068(3) Uani 1 1 d .
H30 H 0.0270 0.2964 0.7094 0.082 Uiso 1 1 calc R
C31 C -0.0081(2) 0.2693(8) 0.6671(6) 0.086(4) Uani 1 1 d .
H31 H -0.0111 0.2140 0.6846 0.103 Uiso 1 1 calc R
C32 C -0.0261(2) 0.2995(8) 0.6278(5) 0.081(4) Uani 1 1 d .
H32 H -0.0415 0.2653 0.6179 0.097 Uiso 1 1 calc R
C33 C -0.0215(2) 0.3822(7) 0.6020(4) 0.062(3) Uani 1 1 d .
C34 C 0.00205(17) 0.4299(6) 0.6196(4) 0.046(2) Uani 1 1 d .
C35 C -0.0340(2) 0.5016(8) 0.5389(4) 0.070(3) Uani 1 1 d .
H35 H -0.0462 0.5249 0.5115 0.084 Uiso 1 1 calc R
C36 C -0.0388(2) 0.4201(8) 0.5600(4) 0.069(3) Uani 1 1 d .
H36 H -0.0539 0.3871 0.5466 0.083 Uiso 1 1 calc R
C37 C 0.27590(18) 0.2606(6) 0.2173(3) 0.048(2) Uani 1 1 d .
H37 H 0.2665 0.2339 0.1872 0.058 Uiso 1 1 calc R
C38 C 0.30210(18) 0.2342(6) 0.2306(4) 0.053(2) Uani 1 1 d .
H38 H 0.3102 0.1908 0.2098 0.064 Uiso 1 1 calc R
C39 C 0.31572(18) 0.2715(6) 0.2737(4) 0.052(2) Uani 1 1 d .
H39 H 0.3336 0.2553 0.2822 0.062 Uiso 1 1 calc R
C40 C 0.30379(17) 0.3342(6) 0.3063(4) 0.046(2) Uani 1 1 d .
C41 C 0.27731(16) 0.3591(5) 0.2890(3) 0.041(2) Uani 1 1 d .
C42 C 0.22660(18) 0.5139(6) 0.3243(4) 0.050(2) Uani 1 1 d .
H42 H 0.2094 0.5313 0.3107 0.060 Uiso 1 1 calc R
C43 C 0.23804(19) 0.5545(6) 0.3715(4) 0.055(2) Uani 1 1 d .
H43 H 0.2286 0.5991 0.3890 0.066 Uiso 1 1 calc R
C44 C 0.26278(19) 0.5294(6) 0.3922(4) 0.052(2) Uani 1 1 d .
H44 H 0.2704 0.5555 0.4242 0.063 Uiso 1 1 calc R
C45 C 0.27679(17) 0.4640(5) 0.3650(3) 0.043(2) Uani 1 1 d .
C46 C 0.26408(16) 0.4261(5) 0.3183(3) 0.0390(19) Uani 1 1 d .
C47 C 0.31593(18) 0.3731(6) 0.3547(4) 0.056(2) Uani 1 1 d .
H47 H 0.3334 0.3568 0.3668 0.067 Uiso 1 1 calc R
C48 C 0.30261(18) 0.4335(6) 0.3836(4) 0.054(2) Uani 1 1 d .
H48 H 0.3107 0.4553 0.4165 0.065 Uiso 1 1 calc R
C49 C 0.2586(2) 0.4757(7) 0.1521(4) 0.066(3) Uani 1 1 d .
H49 H 0.2730 0.4389 0.1653 0.079 Uiso 1 1 calc R
C50 C 0.2623(3) 0.5349(8) 0.1100(5) 0.090(4) Uani 1 1 d .
H50 H 0.2788 0.5372 0.0955 0.109 Uiso 1 1 calc R
C51 C 0.2423(3) 0.5885(8) 0.0905(5) 0.099(5) Uani 1 1 d .
H51 H 0.2446 0.6289 0.0622 0.119 Uiso 1 1 calc R
C52 C 0.2178(2) 0.5842(7) 0.1123(4) 0.065(3) Uani 1 1 d .
C53 C 0.21544(19) 0.5214(6) 0.1546(3) 0.049(2) Uani 1 1 d .
C54 C 0.16864(17) 0.4462(6) 0.2430(4) 0.053(2) Uani 1 1 d .
H54 H 0.1676 0.4036 0.2708 0.064 Uiso 1 1 calc R
C55 C 0.14648(19) 0.5043(8) 0.2289(5) 0.076(4) Uani 1 1 d .
H55 H 0.1313 0.5008 0.2477 0.091 Uiso 1 1 calc R
C56 C 0.1474(2) 0.5638(8) 0.1886(5) 0.081(4) Uani 1 1 d .
H56 H 0.1328 0.6021 0.1793 0.097 Uiso 1 1 calc R
C57 C 0.1696(2) 0.5700(7) 0.1605(4) 0.061(3) Uani 1 1 d .
C58 C 0.19150(18) 0.5142(6) 0.1780(4) 0.047(2) Uani 1 1 d .
C59 C 0.1950(3) 0.6379(8) 0.0946(5) 0.088(4) Uani 1 1 d .
H59 H 0.1961 0.6789 0.0660 0.105 Uiso 1 1 calc R
C60 C 0.1728(3) 0.6314(7) 0.1171(5) 0.080(4) Uani 1 1 d .
H60 H 0.1584 0.6684 0.1043 0.096 Uiso 1 1 calc R
C61 C 0.21241(17) 0.2885(6) 0.1170(4) 0.052(2) Uani 1 1 d .
H61 H 0.2239 0.3318 0.1038 0.062 Uiso 1 1 calc R
C62 C 0.19773(18) 0.2310(6) 0.0803(3) 0.051(2) Uani 1 1 d .
H62 H 0.1996 0.2357 0.0434 0.061 Uiso 1 1 calc R
C63 C 0.18087(18) 0.1688(6) 0.0983(4) 0.050(2) Uani 1 1 d .
H63 H 0.1704 0.1319 0.0740 0.061 Uiso 1 1 calc R
C64 C 0.17908(17) 0.1596(6) 0.1540(3) 0.045(2) Uani 1 1 d .
C65 C 0.19463(16) 0.2204(6) 0.1880(3) 0.042(2) Uani 1 1 d .
C66 C 0.20799(19) 0.2694(6) 0.3283(3) 0.053(2) Uani 1 1 d .
H66 H 0.2180 0.3114 0.3502 0.063 Uiso 1 1 calc R
C67 C 0.1931(2) 0.2026(7) 0.3528(4) 0.070(3) Uani 1 1 d .
H67 H 0.1934 0.2005 0.3903 0.084 Uiso 1 1 calc R
C68 C 0.1785(2) 0.1421(7) 0.3224(4) 0.070(3) Uani 1 1 d .
H68 H 0.1688 0.0969 0.3386 0.084 Uiso 1 1 calc R
C69 C 0.17775(19) 0.1467(6) 0.2660(4) 0.052(2) Uani 1 1 d .
C70 C 0.19382(17) 0.2132(6) 0.2448(3) 0.044(2) Uani 1 1 d .
C71 C 0.16246(19) 0.0954(6) 0.1765(4) 0.058(3) Uani 1 1 d .
H71 H 0.1515 0.0573 0.1538 0.069 Uiso 1 1 calc R
C72 C 0.1620(2) 0.0877(6) 0.2304(4) 0.065(3) Uani 1 1 d .
H72 H 0.1512 0.0431 0.2444 0.077 Uiso 1 1 calc R
O1 O 0.0318(4) 0.0630(11) 0.0986(7) 0.274(9) Uani 1 1 d .
O2 O 0.0487(4) 0.1980(9) 0.1999(6) 0.239(8) Uani 1 1 d .
O3 O 0.9141(4) 0.2000(8) 0.2291(11) 0.409(18) Uani 1 1 d .
O4 O 0.8128(2) 0.4477(7) 0.0756(5) 0.147(4) Uani 1 1 d .
O5 O 0.2481(2) 0.3565(8) 0.0051(4) 0.157(4) Uani 1 1 d .
O6 O 0.1979(2) 0.4116(8) -0.0049(4) 0.142(4) Uani 1 1 d .
O7 O 0.0791(3) 0.1235(8) 0.1279(4) 0.169(5) Uani 1 1 d .
O8 O 0.8736(2) 0.3006(10) 0.1921(4) 0.175(5) Uani 1 1 d .
O9 O 0.5416(2) 0.3667(7) 0.2347(5) 0.158(4) Uani 1 1 d .
O10 O 0.5477(2) 0.3831(9) 0.1330(5) 0.182(5) Uani 1 1 d .
O11 O 0.6040(3) 0.4586(7) 0.1591(3) 0.154(5) Uani 1 1 d .
O12 O 0.52033(19) 0.3388(7) 0.0342(4) 0.141(4) Uani 1 1 d .
O13 O 0.33198(18) 0.0962(6) 0.1402(4) 0.119(3) Uani 1 1 d .
O14 O 0.85599(19) 0.3336(5) 0.0823(4) 0.112(3) Uani 1 1 d .
O15 O 0.46976(17) 0.3962(6) 0.0120(4) 0.118(3) Uani 1 1 d .
O16 O 0.61776(18) 0.2925(6) 0.1211(3) 0.112(3) Uani 1 1 d .
O17 O 0.76622(15) 0.3433(6) 0.0517(3) 0.092(2) Uani 1 1 d .
O18 O 0.71596(13) 0.3085(5) -0.0008(3) 0.076(2) Uani 1 1 d .
O19 O 0.9462(2) 0.0731(9) 0.0308(7) 0.209(6) Uani 1 1 d .
O20 O 0.0472(4) 0.1430(17) 0.3697(12) 0.48(2) Uani 1 1 d .
O21 O 0.0000 0.1237(14) 0.2500 0.233(11) Uani 1 2 d S
O22 O 0.0040(6) 0.161(2) 0.1684(11) 0.442(19) Uani 1 1 d .
O23 O 0.0130(7) 0.960(2) 0.2690(17) 0.53(2) Uiso 1 1 d .
O24 O 0.0225(8) -0.023(3) 0.3765(17) 0.57(2) Uiso 1 1 d .

loop_
_atom_site_aniso_label
_atom_site_aniso_U_11
_atom_site_aniso_U_22
_atom_site_aniso_U_33
_atom_site_aniso_U_23
_atom_site_aniso_U_13
_atom_site_aniso_U_12
Ge1 0.0597(6) 0.0497(6) 0.0326(5) 0.0047(4) 0.0003(4) -0.0213(5)
Ge2 0.0854(7) 0.0400(5) 0.0286(5) 0.0016(4) 0.0003(5) -0.0139(5)
Ge3 0.0778(7) 0.0348(5) 0.0367(5) -0.0030(4) 0.0189(5) -0.0009(5)
Ge4 0.0440(5) 0.0376(5) 0.0356(5) -0.0069(4) 0.0065(4) -0.0061(4)
Ni1 0.0415(6) 0.0405(6) 0.0415(7) 0.0007(5) 0.0025(5) -0.0051(5)
Ni2 0.0397(6) 0.0414(6) 0.0352(6) 0.0018(5) 0.0047(5) 0.0041(5)
S1 0.0669(17) 0.0722(17) 0.0557(16) 0.0199(13) -0.0007(13) -0.0332(14)
S2 0.0767(17) 0.0589(15) 0.0382(14) 0.0057(11) -0.0120(12) -0.0297(14)
S3 0.0771(17) 0.0398(12) 0.0397(13) 0.0034(10) 0.0054(12) -0.0131(12)
S4 0.0513(13) 0.0593(14) 0.0312(12) -0.0039(10) 0.0094(10) -0.0140(11)
S5 0.142(3) 0.0541(15) 0.0380(15) 0.0057(12) -0.0155(16) -0.0037(17)
S6 0.100(2) 0.0437(13) 0.0322(13) -0.0027(10) 0.0195(13) -0.0080(13)
S7 0.0683(16) 0.0419(12) 0.0417(13) -0.0016(10) 0.0020(11) -0.0107(12)
S8 0.109(2) 0.0564(16) 0.0599(18) -0.0006(13) 0.0357(16) 0.0259(16)
S9 0.0485(13) 0.0397(12) 0.0507(14) -0.0081(10) 0.0134(11) -0.0026(10)
S10 0.0489(13) 0.0398(12) 0.0571(15) -0.0164(10) -0.0022(11) 0.0001(11)
N1 0.061(5) 0.051(5) 0.054(5) -0.006(4) -0.002(4) 0.016(4)
N2 0.046(4) 0.041(4) 0.042(4) 0.011(3) 0.006(3) -0.004(3)
N3 0.042(4) 0.046(4) 0.049(5) 0.003(4) -0.014(4) -0.014(4)
N4 0.037(4) 0.054(5) 0.051(5) -0.002(4) -0.001(3) -0.009(4)
N5 0.038(4) 0.054(5) 0.042(4) 0.003(3) -0.008(3) -0.012(4)
N6 0.046(4) 0.040(4) 0.064(5) 0.006(4) 0.010(4) -0.003(4)
N7 0.046(4) 0.042(4) 0.031(4) -0.002(3) 0.007(3) 0.005(3)
N8 0.046(4) 0.036(4) 0.041(4) -0.003(3) 0.009(3) 0.002(3)
N9 0.042(4) 0.046(4) 0.048(5) 0.008(3) 0.012(3) 0.005(4)
N10 0.041(4) 0.045(4) 0.050(5) -0.015(4) 0.005(3) 0.005(3)
N11 0.047(4) 0.051(4) 0.033(4) 0.005(3) 0.009(3) 0.006(4)
N12 0.061(5) 0.045(4) 0.030(4) -0.002(3) 0.008(3) 0.002(4)
C1 0.084(8) 0.087(8) 0.072(8) -0.018(6) -0.018(6) 0.041(7)
C2 0.129(12) 0.104(10) 0.083(10) -0.036(8) -0.005(9) 0.065(9)
C3 0.109(10) 0.118(11) 0.063(8) -0.049(8) -0.003(7) 0.037(9)
C4 0.085(8) 0.090(8) 0.042(6) -0.010(6) 0.011(6) 0.017(7)
C5 0.054(6) 0.058(6) 0.042(6) 0.003(4) 0.008(4) 0.003(5)
C6 0.054(6) 0.039(5) 0.060(6) -0.003(4) 0.014(5) -0.006(4)
C7 0.059(6) 0.057(6) 0.073(8) 0.020(6) 0.006(6) 0.006(5)
C8 0.072(7) 0.067(7) 0.066(8) 0.029(6) 0.004(6) 0.003(6)
C9 0.066(6) 0.058(6) 0.045(6) 0.018(5) -0.004(5) 0.002(5)
C10 0.048(5) 0.054(6) 0.044(6) 0.006(4) 0.012(4) 0.002(5)
C11 0.095(9) 0.123(11) 0.029(6) -0.010(6) -0.003(6) -0.005(8)
C12 0.077(8) 0.102(9) 0.053(7) 0.019(7) 0.005(6) 0.003(7)
C13 0.073(7) 0.048(6) 0.062(7) 0.008(5) -0.019(5) -0.017(5)
C14 0.102(11) 0.072(8) 0.097(10) 0.030(8) -0.059(9) -0.047(8)
C15 0.080(9) 0.103(11) 0.114(12) 0.064(10) -0.045(9) -0.047(8)
C16 0.044(6) 0.095(9) 0.064(7) 0.045(6) -0.016(5) -0.026(6)
C17 0.038(5) 0.064(6) 0.042(6) 0.015(5) -0.012(4) -0.006(5)
C18 0.044(5) 0.071(7) 0.060(7) -0.017(5) -0.011(5) -0.001(5)
C19 0.066(7) 0.087(8) 0.060(7) -0.036(6) -0.016(6) 0.022(6)
C20 0.052(7) 0.126(11) 0.047(7) -0.006(7) -0.003(5) 0.029(7)
C21 0.050(6) 0.101(9) 0.034(6) 0.013(5) -0.004(5) 0.016(6)
C22 0.035(5) 0.076(7) 0.042(5) 0.014(5) -0.005(4) 0.005(5)
C23 0.053(7) 0.158(14) 0.086(10) 0.073(10) 0.010(7) -0.017(8)
C24 0.048(7) 0.152(13) 0.062(8) 0.048(9) 0.015(6) 0.015(8)
C25 0.045(5) 0.053(6) 0.071(7) 0.019(5) -0.005(5) -0.017(5)
C26 0.053(6) 0.079(8) 0.089(9) 0.039(6) -0.017(6) -0.011(6)
C27 0.066(7) 0.094(9) 0.060(7) 0.029(6) -0.002(6) -0.010(7)
C28 0.048(5) 0.081(7) 0.037(5) 0.000(5) -0.003(4) -0.020(5)
C29 0.042(5) 0.055(5) 0.036(5) -0.005(4) 0.000(4) -0.008(4)
C30 0.063(7) 0.053(6) 0.092(8) 0.013(6) 0.027(6) -0.004(5)
C31 0.074(8) 0.056(7) 0.133(12) 0.007(7) 0.036(8) -0.027(7)
C32 0.065(8) 0.066(8) 0.116(11) -0.018(7) 0.033(7) -0.021(6)
C33 0.058(6) 0.064(7) 0.068(7) -0.014(5) 0.021(6) -0.017(5)
C34 0.044(5) 0.049(5) 0.048(6) -0.012(4) 0.016(4) -0.009(4)
C35 0.055(6) 0.107(9) 0.047(6) 0.004(6) -0.005(5) -0.019(6)
C36 0.059(7) 0.097(9) 0.051(7) -0.016(6) 0.001(5) -0.029(6)
C37 0.056(6) 0.055(6) 0.033(5) 0.003(4) 0.003(4) 0.011(5)
C38 0.053(6) 0.049(5) 0.059(6) 0.004(5) 0.012(5) 0.018(5)
C39 0.039(5) 0.058(6) 0.059(6) 0.010(5) 0.006(5) 0.005(5)
C40 0.047(5) 0.046(5) 0.046(6) 0.013(4) 0.002(4) 0.003(4)
C41 0.048(5) 0.037(5) 0.037(5) 0.010(4) 0.006(4) 0.002(4)
C42 0.054(6) 0.051(5) 0.047(6) 0.000(4) 0.012(5) 0.000(5)
C43 0.062(6) 0.039(5) 0.064(7) -0.006(5) 0.013(5) -0.001(5)
C44 0.068(6) 0.043(5) 0.046(6) -0.001(4) 0.008(5) -0.006(5)
C45 0.047(5) 0.035(5) 0.046(5) 0.002(4) 0.008(4) 0.000(4)
C46 0.039(5) 0.034(4) 0.045(5) 0.005(4) 0.010(4) 0.000(4)
C47 0.043(5) 0.065(6) 0.057(6) 0.007(5) -0.003(5) -0.001(5)
C48 0.058(6) 0.061(6) 0.043(6) -0.004(5) -0.003(5) -0.012(5)
C49 0.075(7) 0.053(6) 0.070(7) 0.010(5) 0.020(6) 0.002(6)
C50 0.093(9) 0.083(9) 0.103(10) 0.019(8) 0.051(8) 0.003(8)
C51 0.151(13) 0.073(8) 0.080(9) 0.038(7) 0.045(9) -0.009(9)
C52 0.096(8) 0.051(6) 0.049(6) 0.008(5) 0.007(6) 0.013(6)
C53 0.060(6) 0.043(5) 0.044(6) 0.007(4) 0.003(5) 0.001(5)
C54 0.045(5) 0.060(6) 0.055(6) -0.012(5) 0.012(5) -0.007(5)
C55 0.034(6) 0.093(9) 0.102(10) -0.048(8) 0.009(6) 0.000(6)
C56 0.064(8) 0.073(8) 0.099(10) -0.041(7) -0.021(7) 0.018(7)
C57 0.051(6) 0.050(6) 0.078(8) -0.015(5) -0.011(6) 0.008(5)
C58 0.057(6) 0.034(5) 0.048(6) 0.001(4) -0.003(5) 0.012(4)
C59 0.115(11) 0.056(7) 0.089(10) 0.014(6) -0.008(9) 0.007(8)
C60 0.105(10) 0.049(7) 0.079(9) -0.004(6) -0.034(8) 0.027(7)
C61 0.048(6) 0.057(6) 0.050(6) 0.001(5) -0.002(5) 0.013(5)
C62 0.059(6) 0.063(6) 0.031(5) -0.002(4) 0.004(4) 0.023(5)
C63 0.057(6) 0.045(5) 0.048(6) -0.003(4) -0.003(5) 0.009(5)
C64 0.047(5) 0.042(5) 0.045(6) 0.000(4) 0.002(4) 0.011(4)
C65 0.044(5) 0.046(5) 0.038(5) -0.005(4) 0.005(4) 0.004(4)
C66 0.080(7) 0.042(5) 0.037(5) -0.004(4) 0.012(5) -0.012(5)
C67 0.097(9) 0.075(7) 0.041(6) -0.003(5) 0.023(6) -0.013(7)
C68 0.102(9) 0.060(6) 0.054(7) 0.003(5) 0.040(6) -0.022(6)
C69 0.065(6) 0.050(5) 0.045(6) 0.001(4) 0.020(5) -0.007(5)
C70 0.050(5) 0.043(5) 0.042(5) -0.002(4) 0.012(4) -0.006(4)
C71 0.059(6) 0.056(6) 0.058(7) -0.007(5) 0.004(5) -0.005(5)
C72 0.080(7) 0.054(6) 0.062(7) -0.010(5) 0.017(6) -0.026(6)
O1 0.38(3) 0.176(14) 0.28(2) 0.069(14) 0.069(18) 0.016(16)
O2 0.41(3) 0.149(12) 0.166(13) 0.004(10) 0.096(16) 0.020(14)
O3 0.30(2) 0.077(9) 0.78(5) -0.002(16) -0.30(3) -0.044(11)
O4 0.136(9) 0.103(7) 0.210(12) -0.043(8) 0.054(8) -0.007(7)
O5 0.183(11) 0.199(11) 0.087(7) 0.024(7) 0.005(7) -0.043(9)
O6 0.143(9) 0.161(10) 0.127(9) 0.003(7) 0.034(7) 0.018(8)
O7 0.224(13) 0.203(12) 0.089(7) 0.039(7) 0.065(8) 0.103(10)
O8 0.135(9) 0.291(16) 0.099(8) -0.062(9) 0.018(7) -0.042(10)
O9 0.180(11) 0.088(7) 0.199(12) -0.002(7) -0.015(9) -0.036(7)
O10 0.147(10) 0.192(12) 0.197(13) -0.036(10) -0.036(9) -0.053(9)
O11 0.269(14) 0.133(8) 0.066(6) 0.006(6) 0.046(7) 0.068(9)
O12 0.116(8) 0.145(9) 0.160(10) -0.015(8) -0.010(7) 0.025(7)
O13 0.100(7) 0.122(8) 0.137(8) 0.009(6) 0.020(6) -0.008(6)
O14 0.150(8) 0.074(6) 0.119(7) -0.002(5) 0.052(6) -0.007(6)
O15 0.090(6) 0.110(7) 0.154(9) -0.031(6) 0.017(6) 0.009(5)
O16 0.142(8) 0.125(7) 0.075(6) -0.019(5) 0.042(5) -0.083(6)
O17 0.091(6) 0.112(6) 0.074(5) -0.021(5) 0.009(4) 0.014(5)
O18 0.064(5) 0.088(5) 0.077(5) -0.002(4) 0.014(4) 0.003(4)
O19 0.149(11) 0.173(12) 0.305(18) 0.087(12) 0.018(11) -0.004(9)
O20 0.25(2) 0.50(3) 0.73(5) 0.49(4) 0.28(3) 0.22(2)
O21 0.18(2) 0.169(19) 0.33(3) 0.000 -0.06(2) 0.000
O22 0.43(4) 0.59(5) 0.31(3) -0.03(3) 0.02(3) 0.23(4)

loop_
_atom_type_symbol
_atom_type_description
_atom_type_scat_dispersion_real
_atom_type_scat_dispersion_imag
_atom_type_scat_source
C C 0.0033 0.0016 'International Tables Vol C Tables 4.2.6.8 and 6.1.1.4'
H H 0.0000 0.0000 'International Tables Vol C Tables 4.2.6.8 and 6.1.1.4'
N N 0.0061 0.0033 'International Tables Vol C Tables 4.2.6.8 and 6.1.1.4'
O O 0.0106 0.0060 'International Tables Vol C Tables 4.2.6.8 and 6.1.1.4'
S S 0.1246 0.1234 'International Tables Vol C Tables 4.2.6.8 and 6.1.1.4'
Ni Ni 0.3393 1.1124 'International Tables Vol C Tables 4.2.6.8 and 6.1.1.4'
Ge Ge 0.1547 1.8001 'International Tables Vol C Tables 4.2.6.8 and 6.1.1.4'

loop_
_geom_angle_atom_site_label_1
_geom_angle_atom_site_label_2
_geom_angle_atom_site_label_3
_geom_angle
S1 Ge1 S3 109.44(11)
S1 Ge1 S2 107.38(10)
S3 Ge1 S2 108.64(10)
S1 Ge1 S4 109.39(10)
S3 Ge1 S4 110.81(9)
S2 Ge1 S4 111.10(9)
S5 Ge2 S2 107.30(12)
S5 Ge2 S7 107.08(10)
S2 Ge2 S7 110.13(10)
S5 Ge2 S6 109.99(12)
S2 Ge2 S6 112.34(10)
S7 Ge2 S6 109.84(10)
S8 Ge3 S9 109.53(11)
S8 Ge3 S3 106.96(11)
S9 Ge3 S3 111.09(9)
S8 Ge3 S6 109.41(11)
S9 Ge3 S6 108.78(9)
S3 Ge3 S6 111.05(10)
S10 Ge4 S7 106.58(9)
S10 Ge4 S9 108.01(9)
S7 Ge4 S9 111.84(9)
S10 Ge4 S4 111.81(10)
S7 Ge4 S4 109.86(9)
S9 Ge4 S4 108.75(9)
N6 Ni1 N1 97.1(3)
N6 Ni1 N5 79.4(3)
N1 Ni1 N5 96.0(3)
N6 Ni1 N2 96.4(3)
N1 Ni1 N2 79.3(3)
N5 Ni1 N2 173.3(3)
N6 Ni1 N4 92.3(3)
N1 Ni1 N4 168.5(3)
N5 Ni1 N4 92.1(3)
N2 Ni1 N4 93.3(3)
N6 Ni1 N3 166.4(3)
N1 Ni1 N3 92.7(3)
N5 Ni1 N3 90.3(3)
N2 Ni1 N3 94.6(3)
N4 Ni1 N3 79.1(3)
N9 Ni2 N7 93.8(3)
N9 Ni2 N12 168.6(3)
N7 Ni2 N12 93.9(3)
N9 Ni2 N10 79.8(3)
N7 Ni2 N10 169.7(3)
N12 Ni2 N10 93.6(3)
N9 Ni2 N8 96.0(3)
N7 Ni2 N8 79.7(3)
N12 Ni2 N8 93.6(3)
N10 Ni2 N8 92.9(3)
N9 Ni2 N11 91.1(3)
N7 Ni2 N11 98.8(3)
N12 Ni2 N11 79.4(3)
N10 Ni2 N11 89.5(3)
N8 Ni2 N11 172.8(3)
Ge2 S2 Ge1 107.48(10)
Ge1 S3 Ge3 107.87(10)
Ge4 S4 Ge1 107.80(9)
Ge3 S6 Ge2 106.95(10)
Ge2 S7 Ge4 107.53(10)
Ge4 S9 Ge3 108.19(10)
C1 N1 C5 117.0(8)
C1 N1 Ni1 129.9(7)
C5 N1 Ni1 112.7(6)
C6 N2 C10 117.8(8)
C6 N2 Ni1 129.0(6)
C10 N2 Ni1 113.1(6)
C13 N3 C17 118.3(8)
C13 N3 Ni1 128.7(7)
C17 N3 Ni1 113.0(5)
C18 N4 C22 116.1(8)
C18 N4 Ni1 130.6(7)
C22 N4 Ni1 113.3(6)
C25 N5 C29 117.7(7)
C25 N5 Ni1 129.7(6)
C29 N5 Ni1 112.3(6)
C30 N6 C34 117.5(8)
C30 N6 Ni1 129.4(7)
C34 N6 Ni1 112.6(5)
C37 N7 C41 117.6(7)
C37 N7 Ni2 129.4(6)
C41 N7 Ni2 113.0(5)
C42 N8 C46 118.3(7)
C42 N8 Ni2 128.7(6)
C46 N8 Ni2 112.8(5)
C49 N9 C53 117.0(8)
C49 N9 Ni2 130.1(6)
C53 N9 Ni2 112.4(5)
C54 N10 C58 117.3(8)
C54 N10 Ni2 130.1(7)
C58 N10 Ni2 112.6(6)
C61 N11 C65 117.4(8)
C61 N11 Ni2 130.1(6)
C65 N11 Ni2 111.9(5)
C66 N12 C70 117.4(7)
C66 N12 Ni2 129.1(6)
C70 N12 Ni2 113.2(5)
N1 C1 C2 122.4(10)
N1 C1 H1 118.8
C2 C1 H1 118.8
C3 C2 C1 119.9(11)
C3 C2 H2 120.0
C1 C2 H2 120.0
C2 C3 C4 120.9(11)
C2 C3 H3 119.5
C4 C3 H3 119.5
C3 C4 C5 116.3(10)
C3 C4 C11 125.9(10)
C5 C4 C11 117.8(10)
N1 C5 C4 123.3(9)
N1 C5 C10 116.7(8)
C4 C5 C10 120.0(9)
N2 C6 C7 122.1(9)
N2 C6 H6 119.0
C7 C6 H6 119.0
C8 C7 C6 119.6(10)
C8 C7 H7 120.2
C6 C7 H7 120.2
C7 C8 C9 120.2(10)
C7 C8 H8 119.9
C9 C8 H8 119.9
C10 C9 C8 117.0(9)
C10 C9 C12 119.1(10)
C8 C9 C12 123.9(10)
N2 C10 C9 123.2(8)
N2 C10 C5 117.0(8)
C9 C10 C5 119.8(9)
C12 C11 C4 121.7(10)
C12 C11 H11 119.1
C4 C11 H11 119.1
C11 C12 C9 121.5(10)
C11 C12 H12 119.3
C9 C12 H12 119.3
N3 C13 C14 121.1(11)
N3 C13 H13 119.5
C14 C13 H13 119.5
C15 C14 C13 118.8(12)
C15 C14 H14 120.6
C13 C14 H14 120.6
C14 C15 C16 122.7(12)
C14 C15 H15 118.6
C16 C15 H15 118.6
C15 C16 C17 115.2(12)
C15 C16 C23 124.3(12)
C17 C16 C23 120.4(11)
N3 C17 C16 123.7(9)
N3 C17 C22 117.7(8)
C16 C17 C22 118.6(10)
N4 C18 C19 123.5(10)
N4 C18 H18 118.2
C19 C18 H18 118.2
C20 C19 C18 119.2(10)
C20 C19 H19 120.4
C18 C19 H19 120.4
C19 C20 C21 120.7(10)
C19 C20 H20 119.6
C21 C20 H20 119.6
C20 C21 C22 116.8(10)
C20 C21 C24 124.4(11)
C22 C21 C24 118.9(11)
N4 C22 C21 123.8(9)
N4 C22 C17 116.6(8)
C21 C22 C17 119.6(9)
C24 C23 C16 120.0(11)
C24 C23 H23 120.0
C16 C23 H23 120.0
C23 C24 C21 122.5(13)
C23 C24 H24 118.7
C21 C24 H24 118.7
N5 C25 C26 122.2(8)
N5 C25 H25 118.9
C26 C25 H25 118.9
C27 C26 C25 120.1(10)
C27 C26 H26 120.0
C25 C26 H26 120.0
C26 C27 C28 119.9(10)
C26 C27 H27 120.0
C28 C27 H27 120.0
C27 C28 C29 117.0(8)
C27 C28 C35 125.3(10)
C29 C28 C35 117.7(9)
N5 C29 C28 123.0(8)
N5 C29 C34 116.8(8)
C28 C29 C34 120.2(8)
N6 C30 C31 122.2(11)
N6 C30 H30 118.9
C31 C30 H30 118.9
C32 C31 C30 120.8(11)
C32 C31 H31 119.6
C30 C31 H31 119.6
C31 C32 C33 119.4(11)
C31 C32 H32 120.3
C33 C32 H32 120.3
C32 C33 C36 124.5(10)
C32 C33 C34 116.8(11)
C36 C33 C34 118.7(9)
N6 C34 C33 123.3(9)
N6 C34 C29 117.1(7)
C33 C34 C29 119.6(9)
C36 C35 C28 122.1(10)
C36 C35 H35 119.0
C28 C35 H35 119.0
C35 C36 C33 121.6(9)
C35 C36 H36 119.2
C33 C36 H36 119.2
N7 C37 C38 123.2(8)
N7 C37 H37 118.4
C38 C37 H37 118.4
C39 C38 C37 119.1(9)
C39 C38 H38 120.5
C37 C38 H38 120.5
C38 C39 C40 121.3(8)
C38 C39 H39 119.4
C40 C39 H39 119.4
C39 C40 C41 115.9(8)
C39 C40 C47 125.6(8)
C41 C40 C47 118.5(8)
N7 C41 C40 122.9(8)
N7 C41 C46 117.5(7)
C40 C41 C46 119.6(8)
N8 C42 C43 121.9(9)
N8 C42 H42 119.1
C43 C42 H42 119.1
C44 C43 C42 119.9(9)
C44 C43 H43 120.0
C42 C43 H43 120.0
C43 C44 C45 119.2(9)
C43 C44 H44 120.4
C45 C44 H44 120.4
C46 C45 C44 117.6(8)
C46 C45 C48 119.2(8)
C44 C45 C48 123.1(8)
N8 C46 C45 122.9(7)
N8 C46 C41 116.9(7)
C45 C46 C41 120.2(7)
C48 C47 C40 121.2(9)
C48 C47 H47 119.4
C40 C47 H47 119.4
C47 C48 C45 121.1(8)
C47 C48 H48 119.5
C45 C48 H48 119.5
N9 C49 C50 124.4(10)
N9 C49 H49 117.8
C50 C49 H49 117.8
C51 C50 C49 119.4(11)
C51 C50 H50 120.3
C49 C50 H50 120.3
C50 C51 C52 119.8(10)
C50 C51 H51 120.1
C52 C51 H51 120.1
C51 C52 C53 117.5(10)
C51 C52 C59 124.7(11)
C53 C52 C59 117.9(11)
N9 C53 C58 118.1(8)
N9 C53 C52 121.9(9)
C58 C53 C52 120.0(9)
N10 C54 C55 122.1(10)
N10 C54 H54 118.9
C55 C54 H54 118.9
C56 C55 C54 119.5(11)
C56 C55 H55 120.2
C54 C55 H55 120.2
C55 C56 C57 121.1(11)
C55 C56 H56 119.5
C57 C56 H56 119.5
C56 C57 C58 117.0(11)
C56 C57 C60 125.8(11)
C58 C57 C60 117.2(10)
N10 C58 C53 116.5(8)
N10 C58 C57 122.8(9)
C53 C58 C57 120.7(9)
C60 C59 C52 121.7(12)
C60 C59 H59 119.2
C52 C59 H59 119.2
C59 C60 C57 122.6(11)
C59 C60 H60 118.7
C57 C60 H60 118.7
N11 C61 C62 123.2(9)
N11 C61 H61 118.4
C62 C61 H61 118.4
C63 C62 C61 119.5(9)
C63 C62 H62 120.2
C61 C62 H62 120.2
C62 C63 C64 119.7(9)
C62 C63 H63 120.2
C64 C63 H63 120.2
C63 C64 C71 123.6(8)
C63 C64 C65 116.8(8)
C71 C64 C65 119.5(8)
N11 C65 C64 123.3(8)
N11 C65 C70 117.6(7)
C64 C65 C70 119.1(8)
N12 C66 C67 122.5(8)
N12 C66 H66 118.8
C67 C66 H66 118.8
C68 C67 C66 119.9(9)
C68 C67 H67 120.0
C66 C67 H67 120.0
C67 C68 C69 119.8(9)
C67 C68 H68 120.1
C69 C68 H68 120.1
C70 C69 C68 116.8(9)
C70 C69 C72 119.3(8)
C68 C69 C72 123.9(9)
N12 C70 C69 123.5(8)
N12 C70 C65 116.5(7)
C69 C70 C65 120.0(8)
C72 C71 C64 121.3(9)
C72 C71 H71 119.4
C64 C71 H71 119.4
C71 C72 C69 120.8(9)
C71 C72 H72 119.6
C69 C72 H72 119.6

loop_
_geom_bond_atom_site_label_1
_geom_bond_atom_site_label_2
_geom_bond_distance
_geom_bond_site_symmetry_2
Ge1 S1 2.123(2) .
Ge1 S3 2.231(3) .
Ge1 S2 2.238(2) .
Ge1 S4 2.251(2) .
Ge2 S5 2.129(3) .
Ge2 S2 2.223(3) .
Ge2 S7 2.229(2) .
Ge2 S6 2.240(3) .
Ge3 S8 2.126(3) .
Ge3 S9 2.234(2) .
Ge3 S3 2.234(2) .
Ge3 S6 2.238(3) .
Ge4 S10 2.121(2) .
Ge4 S7 2.233(2) .
Ge4 S9 2.234(2) .
Ge4 S4 2.236(2) .
Ni1 N6 2.083(7) .
Ni1 N1 2.085(7) .
Ni1 N5 2.092(7) .
Ni1 N2 2.097(7) .
Ni1 N4 2.101(7) .
Ni1 N3 2.103(7) .
Ni2 N9 2.064(7) .
Ni2 N7 2.071(7) .
Ni2 N12 2.078(7) .
Ni2 N10 2.082(7) .
Ni2 N8 2.094(7) .
Ni2 N11 2.099(7) .
N1 C1 1.330(11) .
N1 C5 1.377(11) .
N2 C6 1.335(10) .
N2 C10 1.354(10) .
N3 C13 1.337(11) .
N3 C17 1.367(11) .
N4 C18 1.322(11) .
N4 C22 1.375(10) .
N5 C25 1.336(10) .
N5 C29 1.360(10) .
N6 C30 1.339(11) .
N6 C34 1.355(11) .
N7 C37 1.328(10) .
N7 C41 1.360(10) .
N8 C42 1.334(10) .
N8 C46 1.351(10) .
N9 C49 1.310(11) .
N9 C53 1.374(10) .
N10 C54 1.324(10) .
N10 C58 1.378(10) .
N11 C61 1.330(10) .
N11 C65 1.356(10) .
N12 C66 1.332(10) .
N12 C70 1.359(10) .
C1 C2 1.405(14) .
C1 H1 0.9400 .
C2 C3 1.332(15) .
C2 H2 0.9400 .
C3 C4 1.400(15) .
C3 H3 0.9400 .
C4 C5 1.403(12) .
C4 C11 1.432(14) .
C5 C10 1.437(12) .
C6 C7 1.399(12) .
C6 H6 0.9400 .
C7 C8 1.349(14) .
C7 H7 0.9400 .
C8 C9 1.398(13) .
C8 H8 0.9400 .
C9 C10 1.396(12) .
C9 C12 1.406(14) .
C11 C12 1.344(15) .
C11 H11 0.9400 .
C12 H12 0.9400 .
C13 C14 1.419(15) .
C13 H13 0.9400 .
C14 C15 1.344(18) .
C14 H14 0.9400 .
C15 C16 1.390(17) .
C15 H15 0.9400 .
C16 C17 1.402(12) .
C16 C23 1.434(17) .
C17 C22 1.427(12) .
C18 C19 1.399(13) .
C18 H18 0.9400 .
C19 C20 1.353(15) .
C19 H19 0.9400 .
C20 C21 1.374(15) .
C20 H20 0.9400 .
C21 C22 1.405(13) .
C21 C24 1.428(15) .
C23 C24 1.307(17) .
C23 H23 0.9400 .
C24 H24 0.9400 .
C25 C26 1.383(12) .
C25 H25 0.9400 .
C26 C27 1.361(13) .
C26 H26 0.9400 .
C27 C28 1.387(13) .
C27 H27 0.9400 .
C28 C29 1.406(12) .
C28 C35 1.440(12) .
C29 C34 1.435(11) .
C30 C31 1.390(14) .
C30 H30 0.9400 .
C31 C32 1.351(15) .
C31 H31 0.9400 .
C32 C33 1.402(14) .
C32 H32 0.9400 .
C33 C36 1.416(14) .
C33 C34 1.417(12) .
C35 C36 1.336(14) .
C35 H35 0.9400 .
C36 H36 0.9400 .
C37 C38 1.390(11) .
C37 H37 0.9400 .
C38 C39 1.341(12) .
C38 H38 0.9400 .
C39 C40 1.401(12) .
C39 H39 0.9400 .
C40 C41 1.416(11) .
C40 C47 1.426(12) .
C41 C46 1.429(11) .
C42 C43 1.402(12) .
C42 H42 0.9400 .
C43 C44 1.359(12) .
C43 H43 0.9400 .
C44 C45 1.404(11) .
C44 H44 0.9400 .
C45 C46 1.397(11) .
C45 C48 1.417(12) .
C47 C48 1.361(12) .
C47 H47 0.9400 .
C48 H48 0.9400 .
C49 C50 1.393(14) .
C49 H49 0.9400 .
C50 C51 1.337(16) .
C50 H50 0.9400 .
C51 C52 1.403(15) .
C51 H51 0.9400 .
C52 C53 1.416(12) .
C52 C59 1.430(15) .
C53 C58 1.398(12) .
C54 C55 1.424(13) .
C54 H54 0.9400 .
C55 C56 1.338(15) .
C55 H55 0.9400 .
C56 C57 1.381(15) .
C56 H56 0.9400 .
C57 C58 1.413(12) .
C57 C60 1.433(15) .
C59 C60 1.305(16) .
C59 H59 0.9400 .
C60 H60 0.9400 .
C61 C62 1.408(12) .
C61 H61 0.9400 .
C62 C63 1.354(12) .
C62 H62 0.9400 .
C63 C64 1.413(12) .
C63 H63 0.9400 .
C64 C71 1.413(12) .
C64 C65 1.419(11) .
C65 C70 1.432(11) .
C66 C67 1.409(12) .
C66 H66 0.9400 .
C67 C68 1.344(13) .
C67 H67 0.9400 .
C68 C69 1.411(12) .
C68 H68 0.9400 .
C69 C70 1.404(11) .
C69 C72 1.430(12) .
C71 C72 1.357(12) .
C71 H71 0.9400 .
C72 H72 0.9400 .
O23 O23 1.55(7) 2

loop_
_geom_torsion_atom_site_label_1
_geom_torsion_atom_site_label_2
_geom_torsion_atom_site_label_3
_geom_torsion_atom_site_label_4
_geom_torsion
S5 Ge2 S2 Ge1 -177.89(12)
S7 Ge2 S2 Ge1 -61.67(14)
S6 Ge2 S2 Ge1 61.11(14)
S1 Ge1 S2 Ge2 179.41(12)
S3 Ge1 S2 Ge2 -62.32(13)
S4 Ge1 S2 Ge2 59.82(14)
S1 Ge1 S3 Ge3 -179.71(10)
S2 Ge1 S3 Ge3 63.33(12)
S4 Ge1 S3 Ge3 -58.99(12)
S8 Ge3 S3 Ge1 178.37(11)
S9 Ge3 S3 Ge1 58.89(12)
S6 Ge3 S3 Ge1 -62.32(12)
S10 Ge4 S4 Ge1 178.39(10)
S7 Ge4 S4 Ge1 60.27(12)
S9 Ge4 S4 Ge1 -62.43(12)
S1 Ge1 S4 Ge4 -177.73(11)
S3 Ge1 S4 Ge4 61.53(12)
S2 Ge1 S4 Ge4 -59.34(13)
S8 Ge3 S6 Ge2 176.21(11)
S9 Ge3 S6 Ge2 -64.18(12)
S3 Ge3 S6 Ge2 58.37(12)
S5 Ge2 S6 Ge3 -177.85(11)
S2 Ge2 S6 Ge3 -58.41(12)
S7 Ge2 S6 Ge3 64.54(12)
S5 Ge2 S7 Ge4 179.74(13)
S2 Ge2 S7 Ge4 63.37(13)
S6 Ge2 S7 Ge4 -60.86(12)
S10 Ge4 S7 Ge2 176.22(10)
S9 Ge4 S7 Ge2 58.39(13)
S4 Ge4 S7 Ge2 -62.47(13)
S10 Ge4 S9 Ge3 -176.06(10)
S7 Ge4 S9 Ge3 -59.10(12)
S4 Ge4 S9 Ge3 62.41(12)
S8 Ge3 S9 Ge4 -179.14(10)
S3 Ge3 S9 Ge4 -61.20(13)
S6 Ge3 S9 Ge4 61.32(12)
N6 Ni1 N1 C1 -82.9(10)
N5 Ni1 N1 C1 -2.9(10)
N2 Ni1 N1 C1 -178.1(10)
N4 Ni1 N1 C1 131.7(14)
N3 Ni1 N1 C1 87.8(10)
N6 Ni1 N1 C5 104.6(6)
N5 Ni1 N1 C5 -175.4(6)
N2 Ni1 N1 C5 9.4(6)
N4 Ni1 N1 C5 -40.9(18)
N3 Ni1 N1 C5 -84.8(6)
N6 Ni1 N2 C6 79.3(7)
N1 Ni1 N2 C6 175.3(7)
N5 Ni1 N2 C6 130(2)
N4 Ni1 N2 C6 -13.5(7)
N3 Ni1 N2 C6 -92.8(7)
N6 Ni1 N2 C10 -105.3(6)
N1 Ni1 N2 C10 -9.2(6)
N5 Ni1 N2 C10 -55(3)
N4 Ni1 N2 C10 162.0(6)
N3 Ni1 N2 C10 82.6(6)
N6 Ni1 N3 C13 130.7(12)
N1 Ni1 N3 C13 -5.7(8)
N5 Ni1 N3 C13 90.3(7)
N2 Ni1 N3 C13 -85.2(8)
N4 Ni1 N3 C13 -177.7(8)
N6 Ni1 N3 C17 -48.0(15)
N1 Ni1 N3 C17 175.6(6)
N5 Ni1 N3 C17 -88.4(6)
N2 Ni1 N3 C17 96.1(6)
N4 Ni1 N3 C17 3.7(6)
N6 Ni1 N4 C18 -13.4(8)
N1 Ni1 N4 C18 132.3(14)
N5 Ni1 N4 C18 -92.9(8)
N2 Ni1 N4 C18 83.1(8)
N3 Ni1 N4 C18 177.2(8)
N6 Ni1 N4 C22 165.1(6)
N1 Ni1 N4 C22 -49.1(17)
N5 Ni1 N4 C22 85.7(6)
N2 Ni1 N4 C22 -98.3(6)
N3 Ni1 N4 C22 -4.3(6)
N6 Ni1 N5 C25 175.7(9)
N1 Ni1 N5 C25 79.5(8)
N2 Ni1 N5 C25 125(2)
N4 Ni1 N5 C25 -92.3(8)
N3 Ni1 N5 C25 -13.2(8)
N6 Ni1 N5 C29 -11.0(6)
N1 Ni1 N5 C29 -107.2(6)
N2 Ni1 N5 C29 -62(3)
N4 Ni1 N5 C29 80.9(6)
N3 Ni1 N5 C29 160.1(6)
N1 Ni1 N6 C30 -82.2(9)
N5 Ni1 N6 C30 -177.0(9)
N2 Ni1 N6 C30 -2.2(9)
N4 Ni1 N6 C30 91.4(8)
N3 Ni1 N6 C30 141.8(12)
N1 Ni1 N6 C34 106.5(6)
N5 Ni1 N6 C34 11.7(6)
N2 Ni1 N6 C34 -173.5(6)
N4 Ni1 N6 C34 -80.0(6)
N3 Ni1 N6 C34 -29.6(15)
N9 Ni2 N7 C37 -80.9(7)
N12 Ni2 N7 C37 90.7(7)
N10 Ni2 N7 C37 -132.2(14)
N8 Ni2 N7 C37 -176.4(8)
N11 Ni2 N7 C37 10.8(7)
N9 Ni2 N7 C41 96.8(6)
N12 Ni2 N7 C41 -91.6(5)
N10 Ni2 N7 C41 45.6(17)
N8 Ni2 N7 C41 1.4(5)
N11 Ni2 N7 C41 -171.5(5)
N9 Ni2 N8 C42 89.1(7)
N7 Ni2 N8 C42 -178.2(7)
N12 Ni2 N8 C42 -84.8(7)
N10 Ni2 N8 C42 9.0(7)
N11 Ni2 N8 C42 -100(2)
N9 Ni2 N8 C46 -96.2(5)
N7 Ni2 N8 C46 -3.4(5)
N12 Ni2 N8 C46 89.9(6)
N10 Ni2 N8 C46 -176.3(5)
N11 Ni2 N8 C46 75(2)
N7 Ni2 N9 C49 9.7(9)
N12 Ni2 N9 C49 -122.9(14)
N10 Ni2 N9 C49 -178.5(9)
N8 Ni2 N9 C49 89.7(9)
N11 Ni2 N9 C49 -89.2(9)
N7 Ni2 N9 C53 -178.6(6)
N12 Ni2 N9 C53 48.8(16)
N10 Ni2 N9 C53 -6.8(6)
N8 Ni2 N9 C53 -98.6(6)
N11 Ni2 N9 C53 82.5(6)
N9 Ni2 N10 C54 -174.1(8)
N7 Ni2 N10 C54 -121.9(15)
N12 Ni2 N10 C54 15.3(8)
N8 Ni2 N10 C54 -78.5(7)
N11 Ni2 N10 C54 94.6(7)
N9 Ni2 N10 C58 5.6(6)
N7 Ni2 N10 C58 57.8(17)
N12 Ni2 N10 C58 -165.0(6)
N8 Ni2 N10 C58 101.2(6)
N11 Ni2 N10 C58 -85.7(6)
N9 Ni2 N11 C61 7.6(7)
N7 Ni2 N11 C61 -86.4(7)
N12 Ni2 N11 C61 -178.8(8)
N10 Ni2 N11 C61 87.4(7)
N8 Ni2 N11 C61 -163.7(18)
N9 Ni2 N11 C65 -163.1(6)
N7 Ni2 N11 C65 102.9(6)
N12 Ni2 N11 C65 10.5(5)
N10 Ni2 N11 C65 -83.3(6)
N8 Ni2 N11 C65 26(2)
N9 Ni2 N12 C66 -148.0(12)
N7 Ni2 N12 C66 79.4(8)
N10 Ni2 N12 C66 -93.6(8)
N8 Ni2 N12 C66 -0.5(8)
N11 Ni2 N12 C66 177.6(8)
N9 Ni2 N12 C70 25.6(17)
N7 Ni2 N12 C70 -107.0(6)
N10 Ni2 N12 C70 80.0(6)
N8 Ni2 N12 C70 173.1(6)
N11 Ni2 N12 C70 -8.8(6)
C5 N1 C1 C2 1.4(17)
Ni1 N1 C1 C2 -170.8(10)
N1 C1 C2 C3 1(2)
C1 C2 C3 C4 -3(2)
C2 C3 C4 C5 2(2)
C2 C3 C4 C11 -179.5(14)
C1 N1 C5 C4 -2.9(15)
Ni1 N1 C5 C4 170.7(8)
C1 N1 C5 C10 178.1(9)
Ni1 N1 C5 C10 -8.3(10)
C3 C4 C5 N1 1.4(16)
C11 C4 C5 N1 -177.5(10)
C3 C4 C5 C10 -179.6(10)
C11 C4 C5 C10 1.5(15)
C10 N2 C6 C7 -3.3(12)
Ni1 N2 C6 C7 172.0(6)
N2 C6 C7 C8 2.2(14)
C6 C7 C8 C9 -1.1(15)
C7 C8 C9 C10 1.3(15)
C7 C8 C9 C12 -177.3(10)
C6 N2 C10 C9 3.6(13)
Ni1 N2 C10 C9 -172.4(7)
C6 N2 C10 C5 -176.3(8)
Ni1 N2 C10 C5 7.7(10)
C8 C9 C10 N2 -2.6(14)
C12 C9 C10 N2 176.1(9)
C8 C9 C10 C5 177.3(9)
C12 C9 C10 C5 -4.0(14)
N1 C5 C10 N2 0.4(12)
C4 C5 C10 N2 -178.6(9)
N1 C5 C10 C9 -179.5(8)
C4 C5 C10 C9 1.4(14)
C3 C4 C11 C12 179.3(13)
C5 C4 C11 C12 -1.9(18)
C4 C11 C12 C9 -0.7(19)
C10 C9 C12 C11 3.7(17)
C8 C9 C12 C11 -177.8(11)
C17 N3 C13 C14 3.7(13)
Ni1 N3 C13 C14 -174.9(7)
N3 C13 C14 C15 -1.1(17)
C13 C14 C15 C16 -3.1(19)
C14 C15 C16 C17 4.3(17)
C14 C15 C16 C23 -178.4(12)
C13 N3 C17 C16 -2.3(13)
Ni1 N3 C17 C16 176.5(7)
C13 N3 C17 C22 178.6(8)
Ni1 N3 C17 C22 -2.6(9)
C15 C16 C17 N3 -1.5(13)
C23 C16 C17 N3 -179.0(9)
C15 C16 C17 C22 177.6(9)
C23 C16 C17 C22 0.1(13)
C22 N4 C18 C19 0.6(13)
Ni1 N4 C18 C19 179.1(7)
N4 C18 C19 C20 -1.0(16)
C18 C19 C20 C21 0.8(16)
C19 C20 C21 C22 -0.3(15)
C19 C20 C21 C24 179.9(10)
C18 N4 C22 C21 -0.1(12)
Ni1 N4 C22 C21 -178.8(7)
C18 N4 C22 C17 -177.0(8)
Ni1 N4 C22 C17 4.3(9)
C20 C21 C22 N4 -0.1(13)
C24 C21 C22 N4 179.7(8)
C20 C21 C22 C17 176.8(8)
C24 C21 C22 C17 -3.4(13)
N3 C17 C22 N4 -1.1(11)
C16 C17 C22 N4 179.7(8)
N3 C17 C22 C21 -178.2(8)
C16 C17 C22 C21 2.7(12)
C15 C16 C23 C24 -179.4(11)
C17 C16 C23 C24 -2.2(17)
C16 C23 C24 C21 1.5(19)
C20 C21 C24 C23 -178.9(11)
C22 C21 C24 C23 1.3(16)
C29 N5 C25 C26 0.7(14)
Ni1 N5 C25 C26 173.7(8)
N5 C25 C26 C27 -2.8(17)
C25 C26 C27 C28 1.0(18)
C26 C27 C28 C29 2.6(16)
C26 C27 C28 C35 -179.7(11)
C25 N5 C29 C28 3.2(13)
Ni1 N5 C29 C28 -171.0(7)
C25 N5 C29 C34 -176.9(8)
Ni1 N5 C29 C34 8.9(9)
C27 C28 C29 N5 -4.9(14)
C35 C28 C29 N5 177.3(8)
C27 C28 C29 C34 175.3(9)
C35 C28 C29 C34 -2.6(13)
C34 N6 C30 C31 1.3(14)
Ni1 N6 C30 C31 -169.7(8)
N6 C30 C31 C32 -0.1(18)
C30 C31 C32 C33 -0.3(18)
C31 C32 C33 C36 179.2(11)
C31 C32 C33 C34 -0.5(16)
C30 N6 C34 C33 -2.2(13)
Ni1 N6 C34 C33 170.3(7)
C30 N6 C34 C29 176.8(8)
Ni1 N6 C34 C29 -10.7(9)
C32 C33 C34 N6 1.8(14)
C36 C33 C34 N6 -177.9(9)
C32 C33 C34 C29 -177.2(9)
C36 C33 C34 C29 3.1(13)
N5 C29 C34 N6 1.2(12)
C28 C29 C34 N6 -179.0(8)
N5 C29 C34 C33 -179.8(8)
C28 C29 C34 C33 0.1(13)
C27 C28 C35 C36 -175.7(11)
C29 C28 C35 C36 2.0(15)
C28 C35 C36 C33 1.3(17)
C32 C33 C36 C35 176.5(11)
C34 C33 C36 C35 -3.8(15)
C41 N7 C37 C38 -0.7(12)
Ni2 N7 C37 C38 177.0(6)
N7 C37 C38 C39 0.3(14)
C37 C38 C39 C40 2.0(14)
C38 C39 C40 C41 -3.6(13)
C38 C39 C40 C47 175.7(9)
C37 N7 C41 C40 -1.2(12)
Ni2 N7 C41 C40 -179.2(6)
C37 N7 C41 C46 178.9(7)
Ni2 N7 C41 C46 0.8(9)
C39 C40 C41 N7 3.3(12)
C47 C40 C41 N7 -176.1(8)
C39 C40 C41 C46 -176.8(7)
C47 C40 C41 C46 3.8(12)
C46 N8 C42 C43 0.6(12)
Ni2 N8 C42 C43 175.1(6)
N8 C42 C43 C44 -0.8(14)
C42 C43 C44 C45 1.2(13)
C43 C44 C45 C46 -1.5(12)
C43 C44 C45 C48 -179.8(8)
C42 N8 C46 C45 -0.9(12)
Ni2 N8 C46 C45 -176.2(6)
C42 N8 C46 C41 -179.7(7)
Ni2 N8 C46 C41 5.0(9)
C44 C45 C46 N8 1.3(12)
C48 C45 C46 N8 179.7(8)
C44 C45 C46 C41 -179.9(7)
C48 C45 C46 C41 -1.5(12)
N7 C41 C46 N8 -4.0(11)
C40 C41 C46 N8 176.1(7)
N7 C41 C46 C45 177.1(7)
C40 C41 C46 C45 -2.8(12)
C39 C40 C47 C48 -179.9(9)
C41 C40 C47 C48 -0.6(13)
C40 C47 C48 C45 -3.8(14)
C46 C45 C48 C47 4.8(13)
C44 C45 C48 C47 -176.9(8)
C53 N9 C49 C50 0.5(15)
Ni2 N9 C49 C50 171.9(8)
N9 C49 C50 C51 0.3(19)
C49 C50 C51 C52 0(2)
C50 C51 C52 C53 -0.5(18)
C50 C51 C52 C59 -179.8(12)
C49 N9 C53 C58 -179.9(9)
Ni2 N9 C53 C58 7.2(10)
C49 N9 C53 C52 -1.3(13)
Ni2 N9 C53 C52 -174.2(7)
C51 C52 C53 N9 1.3(15)
C59 C52 C53 N9 -179.3(9)
C51 C52 C53 C58 179.9(10)
C59 C52 C53 C58 -0.7(14)
C58 N10 C54 C55 0.5(12)
Ni2 N10 C54 C55 -179.9(6)
N10 C54 C55 C56 1.5(15)
C54 C55 C56 C57 -0.1(16)
C55 C56 C57 C58 -3.1(15)
C55 C56 C57 C60 -179.7(10)
C54 N10 C58 C53 176.2(8)
Ni2 N10 C58 C53 -3.5(10)
C54 N10 C58 C57 -3.9(12)
Ni2 N10 C58 C57 176.4(7)
N9 C53 C58 N10 -2.5(12)
C52 C53 C58 N10 178.8(8)
N9 C53 C58 C57 177.6(8)
C52 C53 C58 C57 -1.0(14)
C56 C57 C58 N10 5.2(13)
C60 C57 C58 N10 -177.9(8)
C56 C57 C58 C53 -174.9(9)
C60 C57 C58 C53 2.0(13)
C51 C52 C59 C60 -179.2(12)
C53 C52 C59 C60 1.5(18)
C52 C59 C60 C57 -0.5(19)
C56 C57 C60 C59 175.3(12)
C58 C57 C60 C59 -1.2(16)
C65 N11 C61 C62 1.4(12)
Ni2 N11 C61 C62 -168.9(6)
N11 C61 C62 C63 0.7(13)
C61 C62 C63 C64 -2.8(12)
C62 C63 C64 C71 -178.7(8)
C62 C63 C64 C65 2.7(12)
C61 N11 C65 C64 -1.4(12)
Ni2 N11 C65 C64 170.6(6)
C61 N11 C65 C70 177.2(7)
Ni2 N11 C65 C70 -10.8(9)
C63 C64 C65 N11 -0.6(12)
C71 C64 C65 N11 -179.3(8)
C63 C64 C65 C70 -179.2(8)
C71 C64 C65 C70 2.2(12)
C70 N12 C66 C67 -0.3(13)
Ni2 N12 C66 C67 173.0(7)
N12 C66 C67 C68 -0.4(16)
C66 C67 C68 C69 -1.1(17)
C67 C68 C69 C70 3.1(15)
C67 C68 C69 C72 -177.5(10)
C66 N12 C70 C69 2.6(13)
Ni2 N12 C70 C69 -171.8(7)
C66 N12 C70 C65 -179.8(8)
Ni2 N12 C70 C65 5.8(10)
C68 C69 C70 N12 -4.0(14)
C72 C69 C70 N12 176.6(8)
C68 C69 C70 C65 178.5(8)
C72 C69 C70 C65 -0.9(13)
N11 C65 C70 N12 3.5(11)
C64 C65 C70 N12 -177.8(7)
N11 C65 C70 C69 -178.8(8)
C64 C65 C70 C69 -0.2(12)
C63 C64 C71 C72 178.2(9)
C65 C64 C71 C72 -3.2(14)
C64 C71 C72 C69 2.2(15)
C70 C69 C72 C71 -0.1(15)
C68 C69 C72 C71 -179.4(10)
